data_7159003
loop_
_publ_author_name
'Xie, Lei'
'Sun, Lei'
'Wu, Ping'
'Wang, Zhaoxue'
'Zhao, Chenyi'
'Wu, Lingang'
'Li, Xiaojing'
'Gao, Zhenzhen'
'Liu, Wanxing'
'Nie, Shao-Zhen'

_publ_section_title
;
 Organocatalytic cascade nucleophilic/aza-Michael addition reactions:
 metal-free catalytic strategy for the synthesis of hydantoins.
;
_journal_issue 11
_journal_name_full 'Organic &amp; biomolecular chemistry'
_journal_page_first 2295
_journal_page_last 2300
_journal_paper_doi 10.1039/d2ob01825j
_journal_volume 21
_journal_year 2023
_chemical_formula_moiety 'C17 H18 N2 O4 S'
_chemical_formula_sum 'C17 H18 N2 O4 S'
_chemical_formula_weight 346.39
_space_group_crystal_system monoclinic
_space_group_IT_number 14
_space_group_name_Hall '-P 2ybc'
_space_group_name_H-M_alt 'P 1 21/c 1'
_atom_sites_solution_hydrogens geom
_atom_sites_solution_primary dual
_atom_sites_solution_secondary difmap
_audit_creation_date 2022-02-14
_audit_creation_method
;
Olex2 1.3-alpha
(compiled 2020.11.12 svn.r5f609507 for OlexSys, GUI svn.r6408)
;
_audit_update_record
;
2022-02-15 deposited with the CCDC.	2022-11-17 downloaded from the CCDC.
;
_cell_angle_alpha 90.00
_cell_angle_beta 93.213(2)
_cell_angle_gamma 90.00
_cell_formula_units_Z 4
_cell_length_a 8.3747(10)
_cell_length_b 10.8310(12)
_cell_length_c 18.463(2)
_cell_measurement_reflns_used 5071
_cell_measurement_temperature 296.15
_cell_measurement_theta_max 27.527
_cell_measurement_theta_min 2.181
_cell_volume 1672.1(3)
_computing_cell_refinement 'SAINT v8.34A (Bruker, 2013)'
_computing_data_reduction 'SAINT v8.34A (Bruker, 2013)'
_computing_molecular_graphics 'Olex2 1.3-alpha (Dolomanov et al., 2009)'
_computing_publication_material 'Olex2 1.3-alpha (Dolomanov et al., 2009)'
_computing_structure_refinement 'XH  (Sheldrick, 2008)'
_computing_structure_solution 'SHELXS-97 (Sheldrick, 1990)'
_diffrn_ambient_temperature 296.15
_diffrn_measured_fraction_theta_full 0.986
_diffrn_measured_fraction_theta_max 0.986
_diffrn_measurement_device_type 'CCD area detector'
_diffrn_measurement_method 'phi and omega scans'
_diffrn_radiation_monochromator graphite
_diffrn_radiation_type MoK\a
_diffrn_radiation_wavelength 0.71073
_diffrn_reflns_av_R_equivalents 0.0168
_diffrn_reflns_av_unetI/netI 0.0206
_diffrn_reflns_limit_h_max 10
_diffrn_reflns_limit_h_min -10
_diffrn_reflns_limit_k_max 13
_diffrn_reflns_limit_k_min -13
_diffrn_reflns_limit_l_max 14
_diffrn_reflns_limit_l_min -23
_diffrn_reflns_number 9808
_diffrn_reflns_theta_full 27.53
_diffrn_reflns_theta_max 27.53
_diffrn_reflns_theta_min 2.44
_diffrn_source 'fine-focus sealed tube'
_diffrn_source_current 30.0
_diffrn_source_power 1.5
_diffrn_source_voltage 50.0
_exptl_absorpt_coefficient_mu 0.217
_exptl_absorpt_correction_T_max 0.7456
_exptl_absorpt_correction_T_min 0.6900
_exptl_absorpt_correction_type multi-scan
_exptl_absorpt_process_details SADABS
_exptl_crystal_colour white
_exptl_crystal_density_diffrn 1.376
_exptl_crystal_density_method 'not measured'
_exptl_crystal_description flack
_exptl_crystal_F_000 728
_exptl_crystal_size_max 0.45
_exptl_crystal_size_mid 0.12
_exptl_crystal_size_min 0.07
_refine_diff_density_max 0.237
_refine_diff_density_min -0.391
_refine_diff_density_rms 0.058
_refine_ls_extinction_method none
_refine_ls_goodness_of_fit_ref 1.051
_refine_ls_hydrogen_treatment mixed
_refine_ls_matrix_type full
_refine_ls_number_parameters 219
_refine_ls_number_reflns 3790
_refine_ls_number_restraints 12
_refine_ls_restrained_S_all 1.051
_refine_ls_R_factor_all 0.0492
_refine_ls_R_factor_gt 0.0387
_refine_ls_shift/su_max 0.000
_refine_ls_shift/su_mean 0.000
_refine_ls_structure_factor_coef Fsqd
_refine_ls_weighting_details 'calc w=1/[\s^2^(Fo^2^)+(0.0523P)^2^+0.6263P] where P=(Fo^2^+2Fc^2^)/3'
_refine_ls_weighting_scheme calc
_refine_ls_wR_factor_gt 0.1010
_refine_ls_wR_factor_ref 0.1089
_reflns_number_gt 3143
_reflns_number_total 3790
_reflns_threshold_expression >2sigma(I)
_cod_data_source_file d2ob01825j2.cif
_cod_data_source_block 201219xl1
_cod_depositor_comments 'Adding full bibliography for 7159003.cif.'
_cod_database_code 7159003
_olex2_refinement_description
;
1. Fixed Uiso
 At 1.2 times of:
  All C(H) groups, All C(H,H) groups
 At 1.5 times of:
  All C(H,H,H) groups
2. Uiso/Uaniso restraints and constraints
N2 \\sim O3: within 2A with sigma of 0.01 and sigma for terminal atoms of 0.02
within 2A
O3 \\sim C17: within 2A with sigma of 0.01 and sigma for terminal atoms of 0.02
within 2A
3.a Ternary CH refined with riding coordinates:
 C2(H2)
3.b Secondary CH2 refined with riding coordinates:
 C4(H4A,H4B)
3.c Aromatic/amide H refined with riding coordinates:
 C12(H12), C15(H15), C11(H11), C5(H5), C9(H9), C14(H14), C8(H8), C6(H6), C7(H7)
3.d Idealised Me refined as rotating group:
 C17(H17A,H17B,H17C), C16(H16A,H16B,H16C)
;
_olex2_submission_special_instructions 'No special instructions were received'

loop_
_space_group_symop_id
_space_group_symop_operation_xyz
1 'x, y, z'
2 '-x, y+1/2, -z+1/2'
3 '-x, -y, -z'
4 'x, -y-1/2, z-1/2'

loop_
_atom_site_label
_atom_site_type_symbol
_atom_site_fract_x
_atom_site_fract_y
_atom_site_fract_z
_atom_site_U_iso_or_equiv
_atom_site_adp_type
_atom_site_occupancy
_atom_site_symmetry_multiplicity
_atom_site_calc_flag
_atom_site_refinement_flags
_atom_site_disorder_assembly
_atom_site_disorder_group
S1 S 1.01634(4) 0.37298(4) 0.63960(2) 0.03436(12) Uani 1 1 d . . .
O4 O 1.09426(14) 0.27944(11) 0.68361(7) 0.0456(3) Uani 1 1 d . . .
O3 O 0.52072(14) 0.57829(14) 0.73430(7) 0.0514(3) Uani 1 1 d U . .
O2 O 1.09402(15) 0.42574(13) 0.57991(7) 0.0511(3) Uani 1 1 d . . .
N1 N 0.98363(14) 0.49019(11) 0.69486(7) 0.0302(3) Uani 1 1 d . . .
N2 N 0.67933(15) 0.54950(13) 0.71916(7) 0.0360(3) Uani 1 1 d U . .
O1 O 0.66975(17) 0.70217(14) 0.63437(8) 0.0635(4) Uani 1 1 d . . .
C1 C 0.93785(17) 0.47003(13) 0.76726(8) 0.0296(3) Uani 1 1 d . . .
C2 C 0.76703(17) 0.49991(14) 0.78334(8) 0.0317(3) Uani 1 1 d . . .
H2 H 0.7672 0.5613 0.8223 0.038 Uiso 1 1 calc R . .
C4 C 0.92147(19) 0.60613(14) 0.66261(9) 0.0350(3) Uani 1 1 d . . .
H4A H 0.9412 0.6063 0.6113 0.042 Uiso 1 1 calc R . .
H4B H 0.9804 0.6746 0.6849 0.042 Uiso 1 1 calc R . .
C10 C 0.82872(19) 0.31700(14) 0.60693(8) 0.0325(3) Uani 1 1 d . . .
C12 C 0.5963(2) 0.32974(17) 0.52607(9) 0.0416(4) Uani 1 1 d . . .
H12 H 0.5386 0.3698 0.4885 0.050 Uiso 1 1 calc R . .
C3 C 0.74493(19) 0.62680(15) 0.67098(9) 0.0369(3) Uani 1 1 d . . .
C15 C 0.7646(2) 0.21438(16) 0.64003(9) 0.0440(4) Uani 1 1 d . . .
H15 H 0.8198 0.1767 0.6792 0.053 Uiso 1 1 calc R . .
C11 C 0.7448(2) 0.37508(15) 0.54954(8) 0.0379(4) Uani 1 1 d . . .
H11 H 0.7878 0.4435 0.5272 0.046 Uiso 1 1 calc R . .
C13 C 0.5314(2) 0.22557(18) 0.55736(9) 0.0433(4) Uani 1 1 d . . .
C5 C 1.0443(2) 0.43660(14) 0.82094(9) 0.0389(4) Uani 1 1 d . . .
H5 H 1.1501 0.4261 0.8094 0.047 Uiso 1 1 calc R . .
C9 C 0.6899(2) 0.38344(16) 0.80840(10) 0.0439(4) Uani 1 1 d . . .
H9 H 0.6113 0.3453 0.7787 0.053 Uiso 1 1 calc R . .
C14 C 0.6182(2) 0.16903(18) 0.61421(10) 0.0498(5) Uani 1 1 d . . .
H14 H 0.5769 0.0990 0.6355 0.060 Uiso 1 1 calc R . .
C8 C 0.7328(3) 0.33390(19) 0.87273(10) 0.0549(5) Uani 1 1 d . . .
H8 H 0.6701 0.2699 0.8891 0.066 Uiso 1 1 calc R . .
C6 C 1.0060(3) 0.41577(17) 0.89537(10) 0.0502(5) Uani 1 1 d . . .
H6 H 1.0852 0.4349 0.9309 0.060 Uiso 1 1 calc R . .
C7 C 0.8676(3) 0.37152(18) 0.91856(10) 0.0561(5) Uani 1 1 d . . .
H7 H 0.8588 0.3648 0.9684 0.067 Uiso 1 1 calc R . .
C17 C 0.4116(2) 0.5126(3) 0.68548(13) 0.0681(6) Uani 1 1 d U . .
H17A H 0.4363 0.5300 0.6364 0.102 Uiso 1 1 calc R . .
H17B H 0.3042 0.5385 0.6930 0.102 Uiso 1 1 calc R . .
H17C H 0.4214 0.4256 0.6944 0.102 Uiso 1 1 calc R . .
C16 C 0.3717(3) 0.1746(3) 0.52959(12) 0.0664(6) Uani 1 1 d . . .
H16A H 0.2876 0.2265 0.5456 0.100 Uiso 1 1 calc R . .
H16B H 0.3587 0.0926 0.5480 0.100 Uiso 1 1 calc R . .
H16C H 0.3672 0.1724 0.4775 0.100 Uiso 1 1 calc R . .

loop_
_atom_site_aniso_label
_atom_site_aniso_U_11
_atom_site_aniso_U_22
_atom_site_aniso_U_33
_atom_site_aniso_U_23
_atom_site_aniso_U_13
_atom_site_aniso_U_12
S1 0.0316(2) 0.0338(2) 0.0380(2) 0.00119(15) 0.00504(15) 0.00441(15)
O4 0.0436(7) 0.0393(7) 0.0530(7) 0.0003(5) -0.0037(5) 0.0152(5)
O3 0.0277(6) 0.0722(9) 0.0548(8) -0.0060(7) 0.0056(5) 0.0071(6)
O2 0.0441(7) 0.0612(8) 0.0499(7) 0.0043(6) 0.0182(6) -0.0002(6)
N1 0.0289(6) 0.0259(6) 0.0359(7) 0.0041(5) 0.0014(5) -0.0012(5)
N2 0.0242(6) 0.0438(8) 0.0399(7) 0.0016(6) 0.0016(5) 0.0024(5)
O1 0.0506(8) 0.0640(9) 0.0749(10) 0.0292(8) -0.0040(7) 0.0164(7)
C1 0.0319(7) 0.0226(7) 0.0340(7) -0.0002(6) 0.0000(6) -0.0035(5)
C2 0.0335(8) 0.0310(7) 0.0307(7) -0.0010(6) 0.0020(6) -0.0026(6)
C4 0.0353(8) 0.0275(7) 0.0423(8) 0.0083(6) 0.0024(6) -0.0022(6)
C10 0.0392(8) 0.0291(7) 0.0294(7) -0.0015(6) 0.0025(6) 0.0016(6)
C12 0.0482(9) 0.0463(9) 0.0298(8) 0.0008(7) -0.0040(7) 0.0041(8)
C3 0.0352(8) 0.0341(8) 0.0409(8) 0.0040(7) -0.0027(6) 0.0030(6)
C15 0.0532(10) 0.0400(9) 0.0379(9) 0.0105(7) -0.0057(7) -0.0039(8)
C11 0.0502(10) 0.0337(8) 0.0299(8) 0.0043(6) 0.0020(7) -0.0003(7)
C13 0.0440(9) 0.0534(11) 0.0326(8) -0.0039(7) 0.0035(7) -0.0056(8)
C5 0.0420(9) 0.0301(8) 0.0435(9) -0.0008(7) -0.0075(7) 0.0016(6)
C9 0.0460(10) 0.0415(9) 0.0449(9) -0.0004(7) 0.0094(7) -0.0127(8)
C14 0.0562(11) 0.0497(10) 0.0432(10) 0.0110(8) 0.0005(8) -0.0160(9)
C8 0.0754(14) 0.0444(10) 0.0463(10) 0.0085(8) 0.0163(9) -0.0107(10)
C6 0.0706(13) 0.0401(9) 0.0376(9) -0.0016(7) -0.0160(9) 0.0074(9)
C7 0.0897(16) 0.0451(11) 0.0336(9) 0.0061(8) 0.0053(9) 0.0039(10)
C17 0.0307(9) 0.0966(18) 0.0760(15) 0.0017(13) -0.0066(9) -0.0086(10)
C16 0.0538(12) 0.0888(17) 0.0559(12) 0.0047(12) -0.0040(10) -0.0217(12)

loop_
_atom_type_symbol
_atom_type_description
_atom_type_scat_dispersion_real
_atom_type_scat_dispersion_imag
_atom_type_scat_source
C C 0.0033 0.0016 'International Tables Vol C Tables 4.2.6.8 and 6.1.1.4'
H H 0.0000 0.0000 'International Tables Vol C Tables 4.2.6.8 and 6.1.1.4'
N N 0.0061 0.0033 'International Tables Vol C Tables 4.2.6.8 and 6.1.1.4'
O O 0.0106 0.0060 'International Tables Vol C Tables 4.2.6.8 and 6.1.1.4'
S S 0.1246 0.1234 'International Tables Vol C Tables 4.2.6.8 and 6.1.1.4'

loop_
_geom_angle_atom_site_label_1
_geom_angle_atom_site_label_2
_geom_angle_atom_site_label_3
_geom_angle
_geom_angle_site_symmetry_1
_geom_angle_site_symmetry_3
_geom_angle_publ_flag
O4 S1 N1 106.11(7) . . ?
O4 S1 C10 108.69(8) . . ?
O2 S1 O4 120.48(8) . . ?
O2 S1 N1 105.41(7) . . ?
O2 S1 C10 108.04(8) . . ?
N1 S1 C10 107.41(7) . . ?
N2 O3 C17 109.89(14) . . ?
C1 N1 S1 121.36(10) . . ?
C1 N1 C4 113.68(12) . . ?
C4 N1 S1 118.05(10) . . ?
O3 N2 C2 110.95(12) . . ?
C3 N2 O3 114.45(13) . . ?
C3 N2 C2 123.63(12) . . ?
N1 C1 C2 117.23(12) . . ?
C5 C1 N1 121.96(14) . . ?
C5 C1 C2 120.55(14) . . ?
N2 C2 C1 110.95(12) . . ?
N2 C2 H2 109.1 . . ?
N2 C2 C9 110.69(13) . . ?
C1 C2 H2 109.1 . . ?
C9 C2 C1 107.97(13) . . ?
C9 C2 H2 109.1 . . ?
N1 C4 H4A 108.7 . . ?
N1 C4 H4B 108.7 . . ?
N1 C4 C3 114.24(12) . . ?
H4A C4 H4B 107.6 . . ?
C3 C4 H4A 108.7 . . ?
C3 C4 H4B 108.7 . . ?
C15 C10 S1 118.96(12) . . ?
C11 C10 S1 120.64(12) . . ?
C11 C10 C15 120.40(15) . . ?
C11 C12 H12 119.2 . . ?
C11 C12 C13 121.51(15) . . ?
C13 C12 H12 119.2 . . ?
N2 C3 C4 114.14(13) . . ?
O1 C3 N2 124.24(15) . . ?
O1 C3 C4 121.51(15) . . ?
C10 C15 H15 120.3 . . ?
C14 C15 C10 119.32(16) . . ?
C14 C15 H15 120.3 . . ?
C10 C11 H11 120.5 . . ?
C12 C11 C10 119.05(15) . . ?
C12 C11 H11 120.5 . . ?
C12 C13 C16 120.96(17) . . ?
C14 C13 C12 118.19(16) . . ?
C14 C13 C16 120.85(17) . . ?
C1 C5 H5 117.7 . . ?
C1 C5 C6 124.68(17) . . ?
C6 C5 H5 117.7 . . ?
C2 C9 H9 119.6 . . ?
C8 C9 C2 120.88(17) . . ?
C8 C9 H9 119.6 . . ?
C15 C14 C13 121.49(16) . . ?
C15 C14 H14 119.3 . . ?
C13 C14 H14 119.3 . . ?
C9 C8 H8 117.4 . . ?
C9 C8 C7 125.14(18) . . ?
C7 C8 H8 117.4 . . ?
C5 C6 H6 116.6 . . ?
C7 C6 C5 126.76(17) . . ?
C7 C6 H6 116.6 . . ?
C8 C7 H7 117.3 . . ?
C6 C7 C8 125.30(17) . . ?
C6 C7 H7 117.3 . . ?
O3 C17 H17A 109.5 . . ?
O3 C17 H17B 109.5 . . ?
O3 C17 H17C 109.5 . . ?
H17A C17 H17B 109.5 . . ?
H17A C17 H17C 109.5 . . ?
H17B C17 H17C 109.5 . . ?
C13 C16 H16A 109.5 . . ?
C13 C16 H16B 109.5 . . ?
C13 C16 H16C 109.5 . . ?
H16A C16 H16B 109.5 . . ?
H16A C16 H16C 109.5 . . ?
H16B C16 H16C 109.5 . . ?

loop_
_geom_bond_atom_site_label_1
_geom_bond_atom_site_label_2
_geom_bond_distance
_geom_bond_site_symmetry_2
_geom_bond_publ_flag
S1 O4 1.4328(12) . ?
S1 O2 1.4299(13) . ?
S1 N1 1.6610(13) . ?
S1 C10 1.7590(16) . ?
O3 N2 1.4076(17) . ?
O3 C17 1.435(2) . ?
N1 C1 1.4279(19) . ?
N1 C4 1.4723(19) . ?
N2 C2 1.461(2) . ?
N2 C3 1.360(2) . ?
O1 C3 1.2132(19) . ?
C1 C2 1.512(2) . ?
C1 C5 1.345(2) . ?
C2 H2 0.9800 . ?
C2 C9 1.502(2) . ?
C4 H4A 0.9700 . ?
C4 H4B 0.9700 . ?
C4 C3 1.512(2) . ?
C10 C15 1.391(2) . ?
C10 C11 1.389(2) . ?
C12 H12 0.9300 . ?
C12 C11 1.384(2) . ?
C12 C13 1.392(3) . ?
C15 H15 0.9300 . ?
C15 C14 1.381(3) . ?
C11 H11 0.9300 . ?
C13 C14 1.385(3) . ?
C13 C16 1.510(3) . ?
C5 H5 0.9300 . ?
C5 C6 1.446(3) . ?
C9 H9 0.9300 . ?
C9 C8 1.334(3) . ?
C14 H14 0.9300 . ?
C8 H8 0.9300 . ?
C8 C7 1.432(3) . ?
C6 H6 0.9300 . ?
C6 C7 1.346(3) . ?
C7 H7 0.9300 . ?
C17 H17A 0.9600 . ?
C17 H17B 0.9600 . ?
C17 H17C 0.9600 . ?
C16 H16A 0.9600 . ?
C16 H16B 0.9600 . ?
C16 H16C 0.9600 . ?

loop_
_geom_torsion_atom_site_label_1
_geom_torsion_atom_site_label_2
_geom_torsion_atom_site_label_3
_geom_torsion_atom_site_label_4
_geom_torsion
_geom_torsion_site_symmetry_1
_geom_torsion_site_symmetry_2
_geom_torsion_site_symmetry_3
_geom_torsion_site_symmetry_4
_geom_torsion_publ_flag
S1 N1 C1 C2 -108.15(13) . . . . ?
S1 N1 C1 C5 77.74(17) . . . . ?
S1 N1 C4 C3 102.84(14) . . . . ?
S1 C10 C15 C14 -179.30(15) . . . . ?
S1 C10 C11 C12 -178.91(12) . . . . ?
O4 S1 N1 C1 -38.07(13) . . . . ?
O4 S1 N1 C4 172.89(11) . . . . ?
O4 S1 C10 C15 16.48(16) . . . . ?
O4 S1 C10 C11 -164.28(13) . . . . ?
O3 N2 C2 C1 -179.51(12) . . . . ?
O3 N2 C2 C9 60.65(17) . . . . ?
O3 N2 C3 O1 -11.5(2) . . . . ?
O3 N2 C3 C4 172.18(13) . . . . ?
O2 S1 N1 C1 -166.93(11) . . . . ?
O2 S1 N1 C4 44.03(12) . . . . ?
O2 S1 C10 C15 148.81(14) . . . . ?
O2 S1 C10 C11 -31.95(15) . . . . ?
N1 S1 C10 C15 -97.92(14) . . . . ?
N1 S1 C10 C11 81.32(14) . . . . ?
N1 C1 C2 N2 -1.82(18) . . . . ?
N1 C1 C2 C9 119.64(14) . . . . ?
N1 C1 C5 C6 179.47(15) . . . . ?
N1 C4 C3 N2 12.9(2) . . . . ?
N1 C4 C3 O1 -163.48(16) . . . . ?
N2 C2 C9 C8 -168.42(17) . . . . ?
C1 N1 C4 C3 -48.49(18) . . . . ?
C1 C2 C9 C8 70.0(2) . . . . ?
C1 C5 C6 C7 32.2(3) . . . . ?
C2 N2 C3 O1 -152.25(17) . . . . ?
C2 N2 C3 C4 31.5(2) . . . . ?
C2 C1 C5 C6 5.6(2) . . . . ?
C2 C9 C8 C7 -10.1(3) . . . . ?
C4 N1 C1 C2 42.13(17) . . . . ?
C4 N1 C1 C5 -131.98(15) . . . . ?
C10 S1 N1 C1 78.04(12) . . . . ?
C10 S1 N1 C4 -71.00(12) . . . . ?
C10 C15 C14 C13 -1.9(3) . . . . ?
C12 C13 C14 C15 0.5(3) . . . . ?
C3 N2 C2 C1 -37.6(2) . . . . ?
C3 N2 C2 C9 -157.46(15) . . . . ?
C15 C10 C11 C12 0.3(2) . . . . ?
C11 C10 C15 C14 1.5(3) . . . . ?
C11 C12 C13 C14 1.4(3) . . . . ?
C11 C12 C13 C16 -177.98(18) . . . . ?
C13 C12 C11 C10 -1.8(3) . . . . ?
C5 C1 C2 N2 172.38(14) . . . . ?
C5 C1 C2 C9 -66.16(18) . . . . ?
C5 C6 C7 C8 1.6(3) . . . . ?
C9 C8 C7 C6 -32.1(4) . . . . ?
C17 O3 N2 C2 -123.05(17) . . . . ?
C17 O3 N2 C3 91.32(19) . . . . ?
C16 C13 C14 C15 179.82(19) . . . . ?
